data_4020937
loop_
_publ_author_name
'Daniel B. Werz'
'Rolf Gleiter'
'Frank Rominger'

_publ_section_title
;
 Cyclic Tetra- and Hexaynes Containing 1,4-Donor-Substituted
 Butadiyne Units: Synthesis and Supramolecular Organization
;
_journal_name_full 'Journal of Organic Chemistry'
_journal_page_first 2945
_journal_page_last 2952
_journal_paper_doi 10.1021/jo035882+
_journal_volume 69
_journal_year 2004
_chemical_formula_sum 'C24 H24 S6'
_chemical_formula_weight 504.79
_chemical_name_common 8(4)
_space_group_IT_number 4
_symmetry_cell_setting monoclinic
_symmetry_space_group_name_Hall 'P 2yb'
_symmetry_space_group_name_H-M 'P 1 21 1'
_cell_angle_alpha 90.00
_cell_angle_beta 102.1560(10)
_cell_angle_gamma 90.00
_cell_formula_units_Z 2
_cell_length_a 6.2201(2)
_cell_length_b 14.9367(5)
_cell_length_c 14.3750(5)
_cell_measurement_temperature 200(2)
_cell_volume 1305.60(8)
_diffrn_ambient_temperature 200(2)
_exptl_crystal_density_diffrn 1.284
_cod_depositor_comments
;
The following automatic conversions were performed:
'_symmetry_cell_setting' value 'Monoclinic' changed to 'monoclinic'
according to '/home/saulius/struct/CIF-dictionaries/cif_core.dic'
dictionary named 'cif_core.dic' version 2.4.1 from 2010-06-29.

Automatic conversion script
Id: cif_fix_enum 1527 2010-12-29 10:47:43Z saulius 
;
_cod_original_sg_symbol_H-M 'P 21'
_cod_database_code 4020937

loop_
_symmetry_equiv_pos_as_xyz
'x, y, z'
'-x, y+1/2, -z'

loop_
_atom_site_label
_atom_site_type_symbol
_atom_site_fract_x
_atom_site_fract_y
_atom_site_fract_z
_atom_site_U_iso_or_equiv
_atom_site_adp_type
_atom_site_occupancy
_atom_site_symmetry_multiplicity
_atom_site_calc_flag
_atom_site_refinement_flags
_atom_site_disorder_assembly
_atom_site_disorder_group
S1 S 1.7769(5) 1.20384(19) 0.54395(17) 0.0722(7) Uani 1 1 d . . .
S2 S 0.9840(4) 1.24405(14) 0.11660(13) 0.0578(5) Uani 1 1 d . . .
S3 S 0.2310(5) 0.92829(16) 0.07980(16) 0.0772(8) Uani 1 1 d . . .
S4 S -0.2569(5) 0.9446(2) 0.48459(19) 0.0829(8) Uani 1 1 d . . .
S5 S 0.4990(5) 0.89307(14) 0.87209(14) 0.0701(7) Uani 1 1 d . . .
S6 S 1.2758(4) 1.24777(16) 0.90534(14) 0.0650(6) Uani 1 1 d . . .
C2 C 1.5741(16) 1.2057(6) 0.4466(6) 0.061(2) Uani 1 1 d . . .
C3 C 1.4321(15) 1.2075(6) 0.3776(6) 0.057(2) Uani 1 1 d . . .
C4 C 1.2727(15) 1.2142(5) 0.2956(5) 0.054(2) Uani 1 1 d . . .
C5 C 1.1467(15) 1.2232(5) 0.2220(5) 0.0495(18) Uani 1 1 d . . .
C7 C 0.8032(16) 1.1475(6) 0.0977(5) 0.058(2) Uani 1 1 d . . .
H7A H 0.6912 1.1564 0.0383 0.070 Uiso 1 1 calc R . .
H7B H 0.8902 1.0938 0.0890 0.070 Uiso 1 1 calc R . .
C8 C 0.6899(16) 1.1312(6) 0.1775(5) 0.061(2) Uani 1 1 d . . .
H8A H 0.5852 1.1807 0.1796 0.074 Uiso 1 1 calc R . .
H8B H 0.8004 1.1318 0.2381 0.074 Uiso 1 1 calc R . .
C9 C 0.5636(19) 1.0415(7) 0.1691(7) 0.076(3) Uani 1 1 d . . .
H9A H 0.6688 0.9919 0.1681 0.091 Uiso 1 1 calc R . .
H9B H 0.4998 1.0337 0.2261 0.091 Uiso 1 1 calc R . .
C10 C 0.390(2) 1.0355(7) 0.0852(6) 0.080(3) Uani 1 1 d . . .
H10A H 0.4540 1.0401 0.0279 0.096 Uiso 1 1 calc R . .
H10B H 0.2878 1.0865 0.0844 0.096 Uiso 1 1 calc R . .
C12 C 0.1419(17) 0.9331(6) 0.1811(7) 0.067(3) Uani 1 1 d . . .
C13 C 0.0655(17) 0.9357(6) 0.2534(7) 0.067(3) Uani 1 1 d . . .
C14 C -0.0222(18) 0.9402(6) 0.3304(7) 0.066(3) Uani 1 1 d . . .
C15 C -0.1180(19) 0.9422(6) 0.3988(7) 0.071(3) Uani 1 1 d . . .
C17 C -0.048(2) 0.9031(6) 0.5826(6) 0.072(3) Uani 1 1 d . . .
H17A H -0.1105 0.9005 0.6406 0.086 Uiso 1 1 calc R . .
H17B H -0.0075 0.8415 0.5679 0.086 Uiso 1 1 calc R . .
C18 C 0.1530(19) 0.9597(6) 0.6023(6) 0.078(3) Uani 1 1 d . . .
H18A H 0.1122 1.0201 0.6209 0.094 Uiso 1 1 calc R . .
H18B H 0.2072 0.9660 0.5426 0.094 Uiso 1 1 calc R . .
C19 C 0.3390(18) 0.9249(6) 0.6791(5) 0.066(2) Uani 1 1 d . . .
H19A H 0.4743 0.9597 0.6786 0.079 Uiso 1 1 calc R . .
H19B H 0.3683 0.8614 0.6663 0.079 Uiso 1 1 calc R . .
C20 C 0.2797(16) 0.9329(6) 0.7761(5) 0.061(2) Uani 1 1 d . . .
H20A H 0.1446 0.8979 0.7761 0.073 Uiso 1 1 calc R . .
H20B H 0.2480 0.9964 0.7879 0.073 Uiso 1 1 calc R . .
C22 C 0.6857(17) 0.9761(6) 0.8713(5) 0.061(3) Uani 1 1 d . . .
C23 C 0.8244(14) 1.0328(6) 0.8760(5) 0.054(2) Uani 1 1 d . . .
C24 C 0.9716(14) 1.0987(6) 0.8835(5) 0.053(2) Uani 1 1 d . . .
C25 C 1.0993(13) 1.1616(6) 0.8899(5) 0.0501(18) Uani 1 1 d . . .
C27 C 1.4437(15) 1.2187(5) 0.8185(5) 0.060(2) Uani 1 1 d . . .
H27A H 1.5644 1.2627 0.8232 0.072 Uiso 1 1 calc R . .
H27B H 1.5107 1.1590 0.8344 0.072 Uiso 1 1 calc R . .
C28 C 1.3113(15) 1.2172(6) 0.7178(5) 0.060(2) Uani 1 1 d . . .
H28A H 1.2578 1.2785 0.6994 0.072 Uiso 1 1 calc R . .
H28B H 1.1814 1.1782 0.7146 0.072 Uiso 1 1 calc R . .
C29 C 1.4474(18) 1.1830(6) 0.6465(6) 0.069(3) Uani 1 1 d . . .
H29A H 1.5051 1.1228 0.6673 0.082 Uiso 1 1 calc R . .
H29B H 1.3476 1.1761 0.5835 0.082 Uiso 1 1 calc R . .
C30 C 1.6358(14) 1.2408(6) 0.6351(5) 0.056(2) Uani 1 1 d . . .
H30A H 1.7430 1.2432 0.6967 0.068 Uiso 1 1 calc R . .
H30B H 1.5807 1.3024 0.6198 0.068 Uiso 1 1 calc R . .

loop_
_atom_site_aniso_label
_atom_site_aniso_U_11
_atom_site_aniso_U_22
_atom_site_aniso_U_33
_atom_site_aniso_U_23
_atom_site_aniso_U_13
_atom_site_aniso_U_12
S1 0.0731(15) 0.0772(14) 0.0601(12) -0.0047(11) 0.0003(12) -0.0079(14)
S2 0.0798(14) 0.0520(10) 0.0408(9) 0.0019(9) 0.0107(10) 0.0043(12)
S3 0.105(2) 0.0526(12) 0.0581(11) -0.0006(10) -0.0183(13) -0.0057(14)
S4 0.0848(19) 0.0715(15) 0.0818(16) -0.0072(13) -0.0068(15) -0.0113(15)
S5 0.108(2) 0.0487(11) 0.0484(10) 0.0073(9) 0.0038(12) -0.0047(12)
S6 0.0831(15) 0.0547(11) 0.0522(11) -0.0143(10) 0.0031(10) 0.0046(13)
C2 0.074(6) 0.055(4) 0.054(5) -0.010(4) 0.011(5) -0.012(5)
C3 0.067(5) 0.048(4) 0.053(5) -0.002(3) 0.004(4) -0.007(4)
C4 0.068(6) 0.053(4) 0.043(4) -0.004(3) 0.017(4) -0.007(4)
C5 0.056(5) 0.053(5) 0.040(4) -0.005(3) 0.012(4) -0.007(4)
C7 0.072(6) 0.056(5) 0.044(4) -0.014(3) 0.006(4) -0.002(4)
C8 0.064(6) 0.072(5) 0.047(4) -0.012(4) 0.007(4) -0.008(4)
C9 0.079(7) 0.076(6) 0.066(6) -0.006(5) 0.001(6) -0.005(6)
C10 0.107(8) 0.064(6) 0.059(5) 0.006(4) -0.005(6) 0.010(6)
C12 0.075(6) 0.041(4) 0.072(5) 0.011(4) -0.014(5) -0.006(5)
C13 0.071(6) 0.048(5) 0.065(6) 0.015(5) -0.020(5) -0.005(5)
C14 0.080(6) 0.038(4) 0.068(6) 0.016(5) -0.014(5) -0.001(5)
C15 0.090(7) 0.037(4) 0.071(5) 0.009(4) -0.017(5) -0.015(5)
C17 0.105(8) 0.049(5) 0.058(5) -0.003(3) 0.008(5) -0.011(5)
C18 0.100(8) 0.069(6) 0.058(5) 0.013(4) -0.003(5) -0.014(6)
C19 0.089(7) 0.052(4) 0.057(4) -0.009(4) 0.019(5) -0.001(5)
C20 0.082(6) 0.048(4) 0.057(4) -0.010(4) 0.024(4) -0.006(5)
C22 0.082(7) 0.066(6) 0.035(3) -0.001(4) 0.008(4) 0.025(5)
C23 0.054(5) 0.056(5) 0.045(4) -0.006(4) -0.004(4) 0.000(5)
C24 0.047(5) 0.077(6) 0.033(3) -0.004(4) 0.005(3) 0.011(5)
C25 0.049(4) 0.060(4) 0.037(4) -0.009(3) 0.001(3) 0.009(4)
C27 0.059(6) 0.051(4) 0.058(5) 0.002(4) -0.015(4) -0.015(4)
C28 0.059(5) 0.062(5) 0.048(4) 0.006(4) -0.013(4) -0.002(4)
C29 0.095(7) 0.054(5) 0.055(5) -0.005(4) 0.009(5) -0.017(5)
C30 0.067(5) 0.054(4) 0.042(4) 0.005(3) -0.004(4) -0.010(4)

loop_
_geom_bond_atom_site_label_1
_geom_bond_atom_site_label_2
_geom_bond_distance
_geom_bond_site_symmetry_2
_geom_bond_publ_flag
S1 C2 1.675(9) . ?
S1 C30 1.810(9) . ?
S2 C5 1.664(8) . ?
S2 C7 1.814(9) . ?
S3 C12 1.666(12) . ?
S3 C10 1.874(11) . ?
S4 C15 1.648(13) . ?
S4 C17 1.812(10) . ?
S5 C22 1.701(11) . ?
S5 C20 1.824(9) . ?
S6 C25 1.676(9) . ?
S6 C27 1.840(10) . ?
C2 C3 1.181(12) . ?
C3 C4 1.375(11) . ?
C4 C5 1.185(11) . ?
C7 C8 1.487(12) . ?
C8 C9 1.545(13) . ?
C9 C10 1.443(13) . ?
C12 C13 1.231(14) . ?
C13 C14 1.334(16) . ?
C14 C15 1.254(16) . ?
C17 C18 1.487(15) . ?
C18 C19 1.513(13) . ?
C19 C20 1.522(11) . ?
C22 C23 1.200(12) . ?
C23 C24 1.334(13) . ?
C24 C25 1.221(13) . ?
C27 C28 1.507(10) . ?
C28 C29 1.548(13) . ?
C29 C30 1.492(12) . ?

loop_
_cod_related_entry_id
_cod_related_entry_database
_cod_related_entry_code
1 ChemSpider 21155333
